data_4032354
loop_
_publ_author_name
'Korb, Marcus'
'Lehrich, Steve W.'
'Lang, Heinrich'

_publ_section_title
;
 Reactivity of Ferrocenyl Phosphates Bearing (Hetero-)Aromatics and
 [3]Ferrocenophanes toward Anionic Phospho-Fries Rearrangements
;
_journal_name_full 'The Journal of Organic Chemistry'
_journal_paper_doi 10.1021/acs.joc.7b00030
_journal_year 2017
_chemical_formula_moiety 'C18 H15 O4 P'
_chemical_formula_sum 'C18 H15 O4 P'
_chemical_formula_weight 326.27
_chemical_name_systematic
;
 ?
;
_space_group_crystal_system orthorhombic
_space_group_IT_number 62
_space_group_name_Hall '-P 2ac 2n'
_space_group_name_H-M_alt 'P n m a'
_symmetry_space_group_name_Hall '-P 2ac 2n'
_symmetry_space_group_name_H-M 'P n m a'
_atom_sites_solution_hydrogens geom
_audit_creation_method SHELXL-2013
_cell_angle_alpha 90
_cell_angle_beta 90
_cell_angle_gamma 90
_cell_formula_units_Z 4
_cell_length_a 13.5139(6)
_cell_length_b 16.1835(10)
_cell_length_c 7.1844(4)
_cell_measurement_reflns_used 1344
_cell_measurement_temperature 120.00(10)
_cell_measurement_theta_max 28.3360
_cell_measurement_theta_min 3.9240
_cell_volume 1571.24(15)
_computing_cell_refinement
;
CrysAlisPro, Agilent Technologies,
Version 1.171.37.35 (release 13-08-2014 CrysAlis171 .NET)
(compiled Aug 13 2014,18:06:01)
;
_computing_data_collection
;
CrysAlisPro, Agilent Technologies,
Version 1.171.37.35 (release 13-08-2014 CrysAlis171 .NET)
(compiled Aug 13 2014,18:06:01)
;
_computing_data_reduction
;
CrysAlisPro, Agilent Technologies,
Version 1.171.37.35 (release 13-08-2014 CrysAlis171 .NET)
(compiled Aug 13 2014,18:06:01)
;
_computing_structure_refinement 'SHELXL-2013 (Sheldrick, 2013)'
_computing_structure_solution 'SHELXS-2013 (Sheldrick, 2013)'
_diffrn_ambient_temperature 120.00(10)
_diffrn_measured_fraction_theta_full 0.993
_diffrn_measured_fraction_theta_max 0.993
_diffrn_measurement_device_type 'oxford gemini s'
_diffrn_measurement_method '\w scans'
_diffrn_radiation_monochromator graphite
_diffrn_radiation_source 'fine-focus sealed tube'
_diffrn_radiation_type MoK\a
_diffrn_radiation_wavelength 0.71073
_diffrn_reflns_av_R_equivalents 0.0473
_diffrn_reflns_av_unetI/netI 0.0557
_diffrn_reflns_Laue_measured_fraction_full 0.993
_diffrn_reflns_Laue_measured_fraction_max 0.993
_diffrn_reflns_limit_h_max 14
_diffrn_reflns_limit_h_min -16
_diffrn_reflns_limit_k_max 19
_diffrn_reflns_limit_k_min -19
_diffrn_reflns_limit_l_max 7
_diffrn_reflns_limit_l_min -8
_diffrn_reflns_number 4567
_diffrn_reflns_point_group_measured_fraction_full 0.993
_diffrn_reflns_point_group_measured_fraction_max 0.993
_diffrn_reflns_theta_full 26.000
_diffrn_reflns_theta_max 25.994
_diffrn_reflns_theta_min 3.929
_diffrn_standards_decay_% 0
_diffrn_standards_interval_count 50
_diffrn_standards_interval_time 10
_diffrn_standards_number 2
_exptl_absorpt_coefficient_mu 0.193
_exptl_absorpt_correction_T_max 1.00000
_exptl_absorpt_correction_T_min 0.45363
_exptl_absorpt_correction_type multi-scan
_exptl_absorpt_process_details
;
CrysAlisPro, Agilent Technologies,
Version 1.171.37.35 (release 13-08-2014 CrysAlis171 .NET)
(compiled Aug 13 2014,18:06:01)
Empirical absorption correction using spherical harmonics,
 implemented in SCALE3 ABSPACK scaling algorithm.
;
_exptl_crystal_colour colorless
_exptl_crystal_density_diffrn 1.379
_exptl_crystal_description plate
_exptl_crystal_F_000 680
_exptl_crystal_size_max 0.4
_exptl_crystal_size_mid 0.3
_exptl_crystal_size_min 0.05
_refine_diff_density_max 0.287
_refine_diff_density_min -0.450
_refine_diff_density_rms 0.065
_refine_ls_extinction_method none
_refine_ls_goodness_of_fit_ref 1.054
_refine_ls_hydrogen_treatment constr
_refine_ls_matrix_type full
_refine_ls_number_parameters 118
_refine_ls_number_reflns 1589
_refine_ls_number_restraints 0
_refine_ls_restrained_S_all 1.054
_refine_ls_R_factor_all 0.0646
_refine_ls_R_factor_gt 0.0465
_refine_ls_shift/su_max 0.000
_refine_ls_shift/su_mean 0.000
_refine_ls_structure_factor_coef Fsqd
_refine_ls_weighting_details 'w=1/[\s^2^(Fo^2^)+(0.0633P)^2^+0.0051P] where P=(Fo^2^+2Fc^2^)/3'
_refine_ls_weighting_scheme calc
_refine_ls_wR_factor_gt 0.1099
_refine_ls_wR_factor_ref 0.1206
_reflns_Friedel_coverage 0.000
_reflns_number_gt 1241
_reflns_number_total 1589
_reflns_threshold_expression 'I > 2\s(I)'
_cod_data_source_file jo7b00030_si_001.cif
_cod_data_source_block MK-459-G1
_cod_database_code 4032354
_shelx_space_group_comment
;
The symmetry employed for this shelxl refinement is uniquely defined
by the following loop, which should always be used as a source of
symmetry information in preference to the above space-group names.
They are only intended as comments.
;
_shelxl_version_number 2013-4

loop_
_space_group_symop_operation_xyz
'x, y, z'
'-x+1/2, -y, z+1/2'
'x+1/2, -y+1/2, -z+1/2'
'-x, y+1/2, -z'
'-x, -y, -z'
'x-1/2, y, -z-1/2'
'-x-1/2, y-1/2, z-1/2'
'x, -y-1/2, z'

loop_
_atom_site_label
_atom_site_type_symbol
_atom_site_fract_x
_atom_site_fract_y
_atom_site_fract_z
_atom_site_U_iso_or_equiv
_atom_site_adp_type
_atom_site_occupancy
_atom_site_site_symmetry_order
_atom_site_calc_flag
_atom_site_refinement_flags_posn
_atom_site_refinement_flags_adp
_atom_site_refinement_flags_occupancy
C1 C 0.05676(13) 0.09457(12) 0.2012(3) 0.0236(5) Uani 1 1 d . . .
C2 C 0.14549(15) 0.05478(14) 0.2256(3) 0.0341(5) Uani 1 1 d . . .
H2A H 0.2050 0.0828 0.2102 0.041 Uiso 1 1 calc R U .
C3 C 0.14434(18) -0.02781(14) 0.2735(4) 0.0437(7) Uani 1 1 d . . .
H3 H 0.2036 -0.0559 0.2917 0.052 Uiso 1 1 calc R U .
C4 C 0.05602(18) -0.06863(14) 0.2943(4) 0.0405(6) Uani 1 1 d . . .
H4 H 0.0557 -0.1242 0.3277 0.049 Uiso 1 1 calc R U .
C5 C -0.03150(17) -0.02808(14) 0.2661(3) 0.0374(6) Uani 1 1 d . . .
H5 H -0.0910 -0.0564 0.2790 0.045 Uiso 1 1 calc R U .
C6 C -0.03216(15) 0.05466(14) 0.2186(3) 0.0305(5) Uani 1 1 d . . .
H6 H -0.0914 0.0825 0.1990 0.037 Uiso 1 1 calc R U .
C7 C 0.14200(17) 0.2500 0.4538(4) 0.0201(6) Uani 1 2 d S T P
C8 C 0.24155(18) 0.2500 0.4008(4) 0.0206(6) Uani 1 2 d S T P
C9 C 0.31460(18) 0.2500 0.5363(4) 0.0249(6) Uani 1 2 d S T P
H9 H 0.3809 0.2500 0.5017 0.030 Uiso 1 2 calc R U P
C10 C 0.28952(19) 0.2500 0.7207(4) 0.0239(6) Uani 1 2 d S T P
H10 H 0.3393 0.2500 0.8101 0.029 Uiso 1 2 calc R U P
C11 C 0.1911(2) 0.2500 0.7773(4) 0.0244(6) Uani 1 2 d S T P
H11 H 0.1747 0.2500 0.9030 0.029 Uiso 1 2 calc R U P
C12 C 0.11865(18) 0.2500 0.6428(4) 0.0221(6) Uani 1 2 d S T P
H12 H 0.0526 0.2500 0.6789 0.027 Uiso 1 2 calc R U P
O1 O 0.05810(8) 0.17827(8) 0.14535(18) 0.0227(4) Uani 1 1 d . . .
O2 O 0.26129(13) 0.2500 0.2162(3) 0.0290(5) Uani 1 2 d S T P
H2 H 0.3214 0.2500 0.2001 0.044 Uiso 1 2 calc R U P
O3 O -0.05203(11) 0.2500 0.3853(3) 0.0230(5) Uani 1 2 d S T P
P1 P 0.04401(5) 0.2500 0.29020(10) 0.0193(2) Uani 1 2 d S T P

loop_
_atom_site_aniso_label
_atom_site_aniso_U_11
_atom_site_aniso_U_22
_atom_site_aniso_U_33
_atom_site_aniso_U_23
_atom_site_aniso_U_13
_atom_site_aniso_U_12
C1 0.0246(10) 0.0264(11) 0.0198(11) -0.0037(9) 0.0009(8) -0.0024(8)
C2 0.0243(11) 0.0350(12) 0.0430(14) -0.0037(11) -0.0008(9) 0.0008(9)
C3 0.0387(13) 0.0332(13) 0.0591(17) -0.0025(12) -0.0045(11) 0.0102(10)
C4 0.0532(15) 0.0262(11) 0.0422(15) -0.0017(11) 0.0056(11) -0.0028(11)
C5 0.0372(12) 0.0338(13) 0.0412(14) -0.0045(11) 0.0059(10) -0.0111(10)
C6 0.0251(10) 0.0351(12) 0.0314(12) -0.0039(10) 0.0027(9) -0.0029(9)
C7 0.0145(12) 0.0225(14) 0.0232(14) 0.000 0.0021(10) 0.000
C8 0.0158(12) 0.0239(14) 0.0219(15) 0.000 -0.0007(11) 0.000
C9 0.0151(12) 0.0341(16) 0.0255(16) 0.000 0.0005(11) 0.000
C10 0.0207(13) 0.0305(15) 0.0204(15) 0.000 -0.0039(11) 0.000
C11 0.0258(14) 0.0281(15) 0.0192(15) 0.000 0.0010(11) 0.000
C12 0.0164(12) 0.0261(15) 0.0238(15) 0.000 0.0019(11) 0.000
O1 0.0209(6) 0.0283(8) 0.0188(7) -0.0022(6) -0.0007(5) -0.0029(5)
O2 0.0133(9) 0.0564(14) 0.0173(11) 0.000 0.0014(7) 0.000
O3 0.0133(8) 0.0352(11) 0.0204(11) 0.000 0.0002(7) 0.000
P1 0.0132(4) 0.0268(4) 0.0178(4) 0.000 -0.0001(3) 0.000

loop_
_atom_type_symbol
_atom_type_description
_atom_type_scat_dispersion_real
_atom_type_scat_dispersion_imag
_atom_type_scat_source
C C 0.0033 0.0016 'International Tables Vol C Tables 4.2.6.8 and 6.1.1.4'
H H 0.0000 0.0000 'International Tables Vol C Tables 4.2.6.8 and 6.1.1.4'
O O 0.0106 0.0060 'International Tables Vol C Tables 4.2.6.8 and 6.1.1.4'
P P 0.1023 0.0942 'International Tables Vol C Tables 4.2.6.8 and 6.1.1.4'

loop_
_geom_angle_atom_site_label_1
_geom_angle_atom_site_label_2
_geom_angle_atom_site_label_3
_geom_angle
_geom_angle_site_symmetry_1
_geom_angle_site_symmetry_3
C2 C1 C6 122.3(2) . .
C2 C1 O1 118.35(17) . .
C6 C1 O1 119.28(17) . .
C1 C2 C3 118.4(2) . .
C1 C2 H2A 120.8 . .
C3 C2 H2A 120.8 . .
C4 C3 C2 120.2(2) . .
C4 C3 H3 119.9 . .
C2 C3 H3 119.9 . .
C5 C4 C3 120.3(2) . .
C5 C4 H4 119.8 . .
C3 C4 H4 119.8 . .
C4 C5 C6 120.5(2) . .
C4 C5 H5 119.8 . .
C6 C5 H5 119.8 . .
C1 C6 C5 118.3(2) . .
C1 C6 H6 120.9 . .
C5 C6 H6 120.9 . .
C12 C7 C8 118.9(2) . .
C12 C7 P1 118.52(18) . .
C8 C7 P1 122.6(2) . .
O2 C8 C9 123.2(2) . .
O2 C8 C7 117.2(2) . .
C9 C8 C7 119.6(3) . .
C10 C9 C8 120.3(2) . .
C10 C9 H9 119.9 . .
C8 C9 H9 119.9 . .
C9 C10 C11 121.3(3) . .
C9 C10 H10 119.3 . .
C11 C10 H10 119.3 . .
C12 C11 C10 118.4(3) . .
C12 C11 H11 120.8 . .
C10 C11 H11 120.8 . .
C11 C12 C7 121.5(2) . .
C11 C12 H12 119.2 . .
C7 C12 H12 119.2 . .
C1 O1 P1 121.25(12) . .
C8 O2 H2 109.5 . .
O3 P1 O1 114.58(7) . .
O3 P1 O1 114.58(7) . 8_565
O1 P1 O1 95.31(10) . 8_565
O3 P1 C7 110.63(12) . .
O1 P1 C7 110.44(7) . .
O1 P1 C7 110.44(7) 8_565 .

loop_
_geom_bond_atom_site_label_1
_geom_bond_atom_site_label_2
_geom_bond_distance
_geom_bond_site_symmetry_2
C1 C2 1.372(3) .
C1 C6 1.370(3) .
C1 O1 1.413(2) .
C2 C3 1.380(3) .
C2 H2A 0.9300 .
C3 C4 1.372(3) .
C3 H3 0.9300 .
C4 C5 1.368(3) .
C4 H4 0.9300 .
C5 C6 1.382(3) .
C5 H5 0.9300 .
C6 H6 0.9300 .
C7 C12 1.394(4) .
C7 C8 1.398(3) .
C7 P1 1.771(3) .
C8 O2 1.353(3) .
C8 C9 1.387(4) .
C9 C10 1.367(4) .
C9 H9 0.9300 .
C10 C11 1.390(4) .
C10 H10 0.9300 .
C11 C12 1.376(4) .
C11 H11 0.9300 .
C12 H12 0.9300 .
O1 P1 1.5706(13) .
O2 H2 0.8200 .
O3 P1 1.4668(18) .
P1 O1 1.5706(13) 8_565

loop_
_geom_torsion_atom_site_label_1
_geom_torsion_atom_site_label_2
_geom_torsion_atom_site_label_3
_geom_torsion_atom_site_label_4
_geom_torsion
_geom_torsion_site_symmetry_4
C6 C1 C2 C3 -1.5(4) .
O1 C1 C2 C3 -177.6(2) .
C1 C2 C3 C4 0.5(4) .
C2 C3 C4 C5 0.6(4) .
C3 C4 C5 C6 -0.8(4) .
C2 C1 C6 C5 1.4(3) .
O1 C1 C6 C5 177.4(2) .
C4 C5 C6 C1 -0.2(3) .
C12 C7 C8 O2 180.000(0) .
P1 C7 C8 O2 0.000(0) .
C12 C7 C8 C9 0.000(0) .
P1 C7 C8 C9 180.000(0) .
O2 C8 C9 C10 180.000(0) .
C7 C8 C9 C10 0.000(0) .
C8 C9 C10 C11 0.000(1) .
C9 C10 C11 C12 0.000(1) .
C10 C11 C12 C7 0.000(1) .
C8 C7 C12 C11 0.000(1) .
P1 C7 C12 C11 180.000(0) .
C2 C1 O1 P1 -99.32(19) .
C6 C1 O1 P1 84.5(2) .
C1 O1 P1 O3 -62.45(15) .
C1 O1 P1 O1 177.42(9) 8_565
C1 O1 P1 C7 63.28(14) .
C12 C7 P1 O3 0.000(0) .
C8 C7 P1 O3 180.000(0) .
C12 C7 P1 O1 -127.93(6) .
C8 C7 P1 O1 52.07(6) .
C12 C7 P1 O1 127.93(6) 8_565
C8 C7 P1 O1 -52.07(6) 8_565
